data_7040650
loop_
_publ_author_name
'Maurya, Mannar R.'
'Sarkar, Bithika'
'Avecilla, Fernando'
'Correia, Isabel'

_publ_section_title
;
 Vanadium(iv and v) complexes of pyrazolone based ligands: Synthesis,
 structural characterization and catalytic applications.
;
_journal_issue 43
_journal_name_full 'Dalton transactions (Cambridge, England : 2003)'
_journal_page_first 17343
_journal_page_last 17364
_journal_paper_doi 10.1039/c6dt03425j
_journal_volume 45
_journal_year 2016
_chemical_formula_moiety 'C24 H19 N4 O4 V, 1.5(H2 O)'
_chemical_formula_sum 'C24 H22 N4 O5.5 V'
_chemical_formula_weight 505.40
_chemical_name_systematic
; 
 ? 
;
_space_group_IT_number 2
_symmetry_cell_setting triclinic
_symmetry_space_group_name_Hall '-P 1'
_symmetry_space_group_name_H-M 'P -1'
_atom_sites_solution_hydrogens geom
_atom_sites_solution_primary direct
_atom_sites_solution_secondary difmap
_audit_creation_method SHELXL-97
_audit_update_record
;
2016-09-01 deposited with the CCDC.
2016-09-15 downloaded from the CCDC.
;
_cell_angle_alpha 83.719(11)
_cell_angle_beta 78.317(11)
_cell_angle_gamma 71.534(11)
_cell_formula_units_Z 2
_cell_length_a 8.5590(16)
_cell_length_b 10.2574(18)
_cell_length_c 14.448(2)
_cell_measurement_reflns_used 34619
_cell_measurement_temperature 100(2)
_cell_measurement_theta_max 38.550
_cell_measurement_theta_min 4.970
_cell_volume 1176.8(4)
_computing_cell_refinement 'SAINT V7.68A (Bruker: Madison, 2009 ) in Apex2 suite'
_computing_data_collection 'Apex2, Bruker Instrument Service v2010, 1-2'
_computing_data_reduction 'SAINT and XPREP Version 2008/2 (Sheldrick, Bruker AXS Inc.)'
_computing_molecular_graphics 'Bruker SHELXTL'
_computing_publication_material 'Bruker SHELXTL'
_computing_structure_refinement 'XL V2008/4 (G. M. Sheldrick, Acta Cryst. (2008). A64, 112-122)'
_computing_structure_solution 'XS V2008/1 (G. M. Sheldrick, Acta Cryst. (2008). A64, 112-122)'
_diffrn_ambient_temperature 100(2)
_diffrn_measured_fraction_theta_full 1.000
_diffrn_measured_fraction_theta_max 0.981
_diffrn_measurement_device_type 'CCD area detector'
_diffrn_measurement_method 'phi and omega scans'
_diffrn_radiation_monochromator graphite
_diffrn_radiation_source 'fine-focus sealed tube'
_diffrn_radiation_type MoK\a
_diffrn_radiation_wavelength 0.71073
_diffrn_reflns_av_R_equivalents 0.0706
_diffrn_reflns_av_unetI/netI 0.0886
_diffrn_reflns_limit_h_max 10
_diffrn_reflns_limit_h_min -10
_diffrn_reflns_limit_k_max 12
_diffrn_reflns_limit_k_min -12
_diffrn_reflns_limit_l_max 17
_diffrn_reflns_limit_l_min -18
_diffrn_reflns_number 24559
_diffrn_reflns_theta_full 25.00
_diffrn_reflns_theta_max 26.43
_diffrn_reflns_theta_min 1.44
_exptl_absorpt_coefficient_mu 0.467
_exptl_absorpt_correction_T_max 0.9641
_exptl_absorpt_correction_T_min 0.9269
_exptl_absorpt_correction_type multi-scan
_exptl_absorpt_process_details SADABS
_exptl_crystal_colour yellow
_exptl_crystal_density_diffrn 1.426
_exptl_crystal_density_method 'not measured'
_exptl_crystal_description prism
_exptl_crystal_F_000 522
_exptl_crystal_size_max 0.16
_exptl_crystal_size_mid 0.11
_exptl_crystal_size_min 0.08
_refine_diff_density_max 1.119
_refine_diff_density_min -0.430
_refine_diff_density_rms 0.115
_refine_ls_extinction_coef 0.025(5)
_refine_ls_extinction_expression Fc^*^=kFc[1+0.001xFc^2^\l^3^/sin(2\q)]^-1/4^
_refine_ls_extinction_method SHELXL
_refine_ls_goodness_of_fit_ref 0.993
_refine_ls_hydrogen_treatment mixed
_refine_ls_matrix_type full
_refine_ls_number_parameters 327
_refine_ls_number_reflns 4742
_refine_ls_number_restraints 6
_refine_ls_restrained_S_all 0.993
_refine_ls_R_factor_all 0.1261
_refine_ls_R_factor_gt 0.0691
_refine_ls_shift/su_max 0.000
_refine_ls_shift/su_mean 0.000
_refine_ls_structure_factor_coef Fsqd
_refine_ls_weighting_details 'calc w=1/[\s^2^(Fo^2^)+(0.1420P)^2^+0.0000P] where P=(Fo^2^+2Fc^2^)/3'
_refine_ls_weighting_scheme calc
_refine_ls_wR_factor_gt 0.1999
_refine_ls_wR_factor_ref 0.2376
_reflns_number_gt 2533
_reflns_number_total 4742
_reflns_threshold_expression >2sigma(I)
_cod_data_source_file c6dt03425j2.cif
_cod_data_source_block compound7
_cod_depositor_comments
;
The following automatic conversions were performed:

'_symmetry_cell_setting' value 'Triclinic' changed to 'triclinic'
according to
/usr/data/users/saulius/crontab/automatic-downloads/rss-feeds/RSC/lib/dictionaries/cif_core.dic
dictionary named 'cif_core.dic' version 2.4.2 from 2011-04-26.

Automatic conversion script
Id: cif_fix_values 4268 2015-11-12 08:31:59Z antanas 

 Adding full bibliography for 7040648--7040654.cif.
;
_cod_original_sg_symbol_Hall -P1
_cod_original_sg_symbol_H-M P-1
_cod_original_formula_sum 'C24 H22 N4 O5.50 V'
_cod_database_code 7040650

loop_
_symmetry_equiv_pos_as_xyz
'x, y, z'
'-x, -y, -z'

loop_
_atom_site_label
_atom_site_type_symbol
_atom_site_fract_x
_atom_site_fract_y
_atom_site_fract_z
_atom_site_U_iso_or_equiv
_atom_site_adp_type
_atom_site_occupancy
_atom_site_symmetry_multiplicity
_atom_site_calc_flag
_atom_site_refinement_flags
V1 V 0.08792(9) 0.73429(7) 0.31890(5) 0.0476(4) Uani 1 1 d .
O1 O 0.2192(4) 0.8180(4) 0.2838(3) 0.0707(11) Uani 1 1 d .
N1 N 0.2238(4) 0.5165(4) 0.3126(3) 0.0450(9) Uani 1 1 d .
C1 C 0.1177(5) 0.6218(4) 0.1419(3) 0.0432(11) Uani 1 1 d .
O1W O 0.2789(6) 0.1870(4) 0.4633(3) 0.1047(16) Uani 1 1 d .
H1WB H 0.2276 0.1867 0.5202 0.157 Uiso 1 1 d R
H1WA H 0.3792 0.1421 0.4684 0.157 Uiso 1 1 d R
O2 O -0.0903(4) 0.8405(4) 0.3613(2) 0.0676(10) Uani 1 1 d .
C2 C 0.2427(5) 0.4953(5) 0.1516(3) 0.0452(11) Uani 1 1 d .
N2 N 0.2554(4) 0.4574(4) 0.4023(2) 0.0449(9) Uani 1 1 d .
H2N H 0.3031 0.3688 0.4127 0.054 Uiso 1 1 calc R
O2W O 0.325(2) -0.0974(15) 0.4700(10) 0.090(5) Uani 0.25 1 d P
H2WB H 0.2497 -0.0757 0.4337 0.135 Uiso 0.25 1 d PR
H2WA H 0.2994 -0.1532 0.5162 0.135 Uiso 0.25 1 d PR
O3 O 0.0251(4) 0.7047(3) 0.2049(2) 0.0502(8) Uani 1 1 d .
N3 N 0.1033(4) 0.6418(4) 0.0497(3) 0.0480(10) Uani 1 1 d .
C3 C 0.3030(5) 0.4495(5) 0.0562(3) 0.0479(11) Uani 1 1 d .
O3W O 0.0425(13) 0.0760(10) 0.4014(7) 0.038(3) Uani 0.25 1 d PU
H3WB H 0.1020 0.0708 0.4447 0.057 Uiso 0.25 1 d PR
H3WA H -0.0602 0.0830 0.4282 0.057 Uiso 0.25 1 d PR
O4 O 0.1317(4) 0.6698(3) 0.4491(2) 0.0600(9) Uani 1 1 d .
N4 N 0.2192(5) 0.5364(4) -0.0037(3) 0.0514(10) Uani 1 1 d .
C4 C 0.4410(6) 0.3281(5) 0.0208(3) 0.0575(13) Uani 1 1 d .
H4C H 0.4013 0.2471 0.0304 0.086 Uiso 1 1 calc R
H4B H 0.5333 0.3129 0.0554 0.086 Uiso 1 1 calc R
H4A H 0.4804 0.3437 -0.0468 0.086 Uiso 1 1 calc R
C5 C 0.2861(5) 0.4378(4) 0.2395(3) 0.0414(10) Uani 1 1 d .
C6 C 0.3916(5) 0.2938(4) 0.2496(3) 0.0423(11) Uani 1 1 d .
C7 C 0.3410(6) 0.1884(5) 0.2298(3) 0.0501(12) Uani 1 1 d .
H7 H 0.2381 0.2075 0.2080 0.060 Uiso 1 1 calc R
C8 C 0.4400(6) 0.0516(5) 0.2416(3) 0.0570(13) Uani 1 1 d .
H8 H 0.4039 -0.0216 0.2279 0.068 Uiso 1 1 calc R
C9 C 0.5880(6) 0.0236(5) 0.2726(3) 0.0560(13) Uani 1 1 d .
H9 H 0.6547 -0.0690 0.2810 0.067 Uiso 1 1 calc R
C10 C 0.6400(6) 0.1287(5) 0.2913(4) 0.0594(14) Uani 1 1 d .
H10 H 0.7446 0.1086 0.3112 0.071 Uiso 1 1 calc R
C11 C 0.5436(5) 0.2641(5) 0.2819(3) 0.0506(12) Uani 1 1 d .
H11 H 0.5798 0.3363 0.2971 0.061 Uiso 1 1 calc R
C12 C 0.2073(5) 0.5460(5) 0.4690(3) 0.0476(11) Uani 1 1 d .
C13 C 0.2390(6) 0.5027(5) 0.5667(3) 0.0516(12) Uani 1 1 d .
C14 C 0.3717(6) 0.3931(5) 0.5854(4) 0.0617(14) Uani 1 1 d .
H14 H 0.4450 0.3394 0.5355 0.074 Uiso 1 1 calc R
C15 C 0.3980(8) 0.3611(6) 0.6777(5) 0.0743(18) Uani 1 1 d .
H15 H 0.4905 0.2858 0.6911 0.089 Uiso 1 1 calc R
C16 C 0.2916(8) 0.4374(7) 0.7496(4) 0.0764(17) Uani 1 1 d .
H16 H 0.3104 0.4153 0.8128 0.092 Uiso 1 1 calc R
C17 C 0.1594(7) 0.5443(7) 0.7308(4) 0.0675(15) Uani 1 1 d .
H17 H 0.0842 0.5951 0.7816 0.081 Uiso 1 1 calc R
C18 C 0.1319(6) 0.5806(6) 0.6403(3) 0.0574(13) Uani 1 1 d .
H18 H 0.0409 0.6579 0.6278 0.069 Uiso 1 1 calc R
C19 C 0.0015(6) 0.7595(5) 0.0054(3) 0.0466(11) Uani 1 1 d .
C20 C -0.1541(6) 0.8288(5) 0.0529(3) 0.0551(13) Uani 1 1 d .
H20 H -0.1970 0.7945 0.1132 0.066 Uiso 1 1 calc R
C21 C -0.2487(6) 0.9499(5) 0.0119(4) 0.0602(13) Uani 1 1 d .
H21 H -0.3552 0.9997 0.0450 0.072 Uiso 1 1 calc R
C22 C -0.1887(6) 0.9970(5) -0.0753(4) 0.0599(14) Uani 1 1 d .
H22 H -0.2536 1.0789 -0.1035 0.072 Uiso 1 1 calc R
C23 C -0.0331(6) 0.9253(5) -0.1228(3) 0.0621(14) Uani 1 1 d .
H23 H 0.0086 0.9580 -0.1839 0.074 Uiso 1 1 calc R
C24 C 0.0618(6) 0.8072(5) -0.0825(3) 0.0560(13) Uani 1 1 d .
H24 H 0.1691 0.7586 -0.1154 0.067 Uiso 1 1 calc R

loop_
_atom_site_aniso_label
_atom_site_aniso_U_11
_atom_site_aniso_U_22
_atom_site_aniso_U_33
_atom_site_aniso_U_23
_atom_site_aniso_U_13
_atom_site_aniso_U_12
V1 0.0548(6) 0.0408(5) 0.0430(5) 0.0052(4) -0.0150(4) -0.0070(4)
O1 0.077(2) 0.068(2) 0.077(2) 0.023(2) -0.0258(19) -0.038(2)
N1 0.047(2) 0.047(2) 0.039(2) 0.0080(18) -0.0115(17) -0.0108(18)
C1 0.048(3) 0.042(3) 0.037(3) 0.004(2) -0.013(2) -0.009(2)
O1W 0.150(4) 0.064(3) 0.075(3) 0.004(2) 0.034(3) -0.032(3)
O2 0.069(2) 0.065(2) 0.047(2) -0.0033(17) -0.0145(16) 0.0130(18)
C2 0.047(3) 0.045(3) 0.043(3) 0.006(2) -0.012(2) -0.014(2)
N2 0.049(2) 0.039(2) 0.040(2) 0.0076(18) -0.0109(17) -0.0056(17)
O2W 0.151(15) 0.061(9) 0.056(9) -0.020(8) 0.010(10) -0.043(10)
O3 0.0571(19) 0.0485(18) 0.0372(18) 0.0023(15) -0.0128(15) -0.0039(16)
N3 0.053(2) 0.046(2) 0.039(2) 0.0039(18) -0.0134(18) -0.0064(19)
C3 0.052(3) 0.048(3) 0.042(3) 0.000(2) -0.009(2) -0.014(2)
O3W 0.039(3) 0.037(3) 0.038(3) -0.0030(10) -0.0062(11) -0.0124(12)
O4 0.082(2) 0.0418(19) 0.050(2) 0.0023(15) -0.0246(17) -0.0027(17)
N4 0.056(2) 0.050(2) 0.043(2) -0.0002(19) -0.0086(19) -0.011(2)
C4 0.059(3) 0.057(3) 0.049(3) -0.003(2) -0.012(2) -0.005(2)
C5 0.041(2) 0.042(3) 0.040(3) 0.002(2) -0.007(2) -0.013(2)
C6 0.043(2) 0.039(2) 0.042(3) 0.007(2) -0.008(2) -0.011(2)
C7 0.048(3) 0.046(3) 0.053(3) 0.006(2) -0.012(2) -0.010(2)
C8 0.069(3) 0.039(3) 0.058(3) 0.004(2) -0.007(3) -0.015(2)
C9 0.061(3) 0.047(3) 0.053(3) 0.006(2) -0.017(2) -0.004(2)
C10 0.042(3) 0.065(3) 0.062(3) 0.005(3) -0.014(2) -0.004(3)
C11 0.047(3) 0.051(3) 0.053(3) 0.002(2) -0.011(2) -0.015(2)
C12 0.049(3) 0.048(3) 0.041(3) 0.001(2) -0.010(2) -0.009(2)
C13 0.054(3) 0.061(3) 0.045(3) 0.009(2) -0.018(2) -0.022(2)
C14 0.062(3) 0.056(3) 0.066(3) 0.015(3) -0.027(3) -0.012(3)
C15 0.080(4) 0.076(4) 0.084(4) 0.042(4) -0.052(4) -0.039(3)
C16 0.095(4) 0.103(5) 0.056(4) 0.022(4) -0.034(4) -0.061(4)
C17 0.085(4) 0.092(4) 0.041(3) 0.004(3) -0.013(3) -0.050(4)
C18 0.063(3) 0.071(3) 0.043(3) -0.003(3) -0.010(2) -0.027(3)
C19 0.051(3) 0.049(3) 0.043(3) 0.008(2) -0.022(2) -0.013(2)
C20 0.056(3) 0.058(3) 0.046(3) 0.014(2) -0.013(2) -0.013(3)
C21 0.063(3) 0.060(3) 0.050(3) -0.004(3) -0.016(2) -0.004(3)
C22 0.071(3) 0.051(3) 0.057(3) 0.008(3) -0.032(3) -0.008(3)
C23 0.076(4) 0.063(3) 0.040(3) 0.018(3) -0.014(3) -0.016(3)
C24 0.051(3) 0.065(3) 0.045(3) 0.004(2) -0.011(2) -0.009(2)

loop_
_atom_type_symbol
_atom_type_description
_atom_type_scat_dispersion_real
_atom_type_scat_dispersion_imag
_atom_type_scat_source
C C 0.0033 0.0016 'International Tables Vol C Tables 4.2.6.8 and 6.1.1.4'
H H 0.0000 0.0000 'International Tables Vol C Tables 4.2.6.8 and 6.1.1.4'
N N 0.0061 0.0033 'International Tables Vol C Tables 4.2.6.8 and 6.1.1.4'
O O 0.0106 0.0060 'International Tables Vol C Tables 4.2.6.8 and 6.1.1.4'
V V 0.3005 0.5294 'International Tables Vol C Tables 4.2.6.8 and 6.1.1.4'

loop_
_geom_angle_atom_site_label_1
_geom_angle_atom_site_label_2
_geom_angle_atom_site_label_3
_geom_angle
O1 V1 O2 108.6(2)
O1 V1 O3 104.09(16)
O2 V1 O3 96.18(16)
O1 V1 O4 101.45(17)
O2 V1 O4 90.84(15)
O3 V1 O4 149.69(14)
O1 V1 N1 107.97(16)
O2 V1 N1 142.36(17)
O3 V1 N1 83.10(13)
O4 V1 N1 73.64(13)
C5 N1 N2 117.9(3)
C5 N1 V1 130.4(3)
N2 N1 V1 111.6(3)
O3 C1 N3 122.9(4)
O3 C1 C2 129.8(4)
N3 C1 C2 107.2(4)
H1WB O1W H1WA 102.5
C5 C2 C1 123.0(4)
C5 C2 C3 132.7(4)
C1 C2 C3 104.3(4)
C12 N2 N1 114.0(3)
C12 N2 H2N 123.0
N1 N2 H2N 123.0
H2WB O2W H2WA 109.5
C1 O3 V1 125.5(3)
C1 N3 N4 111.3(3)
C1 N3 C19 127.5(4)
N4 N3 C19 120.9(4)
N4 C3 C2 110.8(4)
N4 C3 C4 119.8(4)
C2 C3 C4 129.4(4)
H3WB O3W H3WA 109.5
C12 O4 V1 121.8(3)
C3 N4 N3 106.3(4)
C3 C4 H4C 109.5
C3 C4 H4B 109.5
H4C C4 H4B 109.5
C3 C4 H4A 109.5
H4C C4 H4A 109.5
H4B C4 H4A 109.5
N1 C5 C2 117.2(4)
N1 C5 C6 121.6(4)
C2 C5 C6 121.1(4)
C7 C6 C11 119.2(4)
C7 C6 C5 120.6(4)
C11 C6 C5 120.2(4)
C6 C7 C8 120.3(4)
C6 C7 H7 119.8
C8 C7 H7 119.8
C9 C8 C7 120.0(5)
C9 C8 H8 120.0
C7 C8 H8 120.0
C10 C9 C8 119.8(4)
C10 C9 H9 120.1
C8 C9 H9 120.1
C9 C10 C11 121.3(4)
C9 C10 H10 119.4
C11 C10 H10 119.4
C10 C11 C6 119.3(5)
C10 C11 H11 120.4
C6 C11 H11 120.4
O4 C12 N2 118.8(4)
O4 C12 C13 120.0(4)
N2 C12 C13 121.2(4)
C14 C13 C18 119.9(4)
C14 C13 C12 122.3(5)
C18 C13 C12 117.8(4)
C13 C14 C15 119.5(6)
C13 C14 H14 120.2
C15 C14 H14 120.2
C16 C15 C14 120.2(5)
C16 C15 H15 119.9
C14 C15 H15 119.9
C17 C16 C15 120.0(5)
C17 C16 H16 120.0
C15 C16 H16 120.0
C16 C17 C18 121.2(6)
C16 C17 H17 119.4
C18 C17 H17 119.4
C17 C18 C13 119.1(5)
C17 C18 H18 120.5
C13 C18 H18 120.5
C24 C19 C20 120.3(4)
C24 C19 N3 120.0(4)
C20 C19 N3 119.6(4)
C19 C20 C21 119.4(4)
C19 C20 H20 120.3
C21 C20 H20 120.3
C22 C21 C20 120.1(5)
C22 C21 H21 119.9
C20 C21 H21 119.9
C21 C22 C23 119.8(4)
C21 C22 H22 120.1
C23 C22 H22 120.1
C24 C23 C22 120.5(4)
C24 C23 H23 119.7
C22 C23 H23 119.7
C19 C24 C23 119.8(4)
C19 C24 H24 120.1
C23 C24 H24 120.1

loop_
_geom_bond_atom_site_label_1
_geom_bond_atom_site_label_2
_geom_bond_distance
V1 O1 1.594(3)
V1 O2 1.613(3)
V1 O3 1.914(3)
V1 O4 1.993(3)
V1 N1 2.169(4)
N1 C5 1.318(5)
N1 N2 1.410(5)
C1 O3 1.277(5)
C1 N3 1.350(5)
C1 C2 1.411(6)
O1W H1WB 0.8501
O1W H1WA 0.8501
C2 C5 1.410(6)
C2 C3 1.444(6)
N2 C12 1.310(5)
N2 H2N 0.8800
O2W H2WB 0.8700
O2W H2WA 0.8700
N3 N4 1.394(5)
N3 C19 1.420(5)
C3 N4 1.317(5)
C3 C4 1.473(6)
O3W H3WB 0.8700
O3W H3WA 0.8700
O4 C12 1.260(5)
C4 H4C 0.9800
C4 H4B 0.9800
C4 H4A 0.9800
C5 C6 1.477(6)
C6 C7 1.361(6)
C6 C11 1.402(6)
C7 C8 1.403(6)
C7 H7 0.9500
C8 C9 1.363(7)
C8 H8 0.9500
C9 C10 1.360(7)
C9 H9 0.9500
C10 C11 1.380(6)
C10 H10 0.9500
C11 H11 0.9500
C12 C13 1.485(6)
C13 C14 1.370(6)
C13 C18 1.392(7)
C14 C15 1.384(7)
C14 H14 0.9500
C15 C16 1.365(8)
C15 H15 0.9500
C16 C17 1.353(8)
C16 H16 0.9500
C17 C18 1.367(7)
C17 H17 0.9500
C18 H18 0.9500
C19 C24 1.370(6)
C19 C20 1.374(6)
C20 C21 1.395(6)
C20 H20 0.9500
C21 C22 1.359(7)
C21 H21 0.9500
C22 C23 1.380(6)
C22 H22 0.9500
C23 C24 1.371(6)
C23 H23 0.9500
C24 H24 0.9500

loop_
_geom_hbond_atom_site_label_D
_geom_hbond_atom_site_label_H
_geom_hbond_atom_site_label_A
_geom_hbond_distance_DH
_geom_hbond_distance_HA
_geom_hbond_distance_DA
_geom_hbond_angle_DHA
_geom_hbond_site_symmetry_A
O1W H1WB O2 0.85 1.92 2.754(5) 167.3 2_566
N2 H2N O1W 0.88 1.99 2.774(5) 148.4 .
O2W H2WB O3W 0.87 2.05 2.80(2) 143.6 .
O2W H2WB O1 0.87 2.62 3.286(16) 134.0 1_545
O3W H3WB O2W 0.87 2.19 2.80(2) 126.7 .
O3W H3WA O2W 0.87 2.41 3.266(19) 169.1 2_556

loop_
_geom_torsion_atom_site_label_1
_geom_torsion_atom_site_label_2
_geom_torsion_atom_site_label_3
_geom_torsion_atom_site_label_4
_geom_torsion
O1 V1 N1 C5 -76.0(4)
O2 V1 N1 C5 117.8(4)
O3 V1 N1 C5 26.6(4)
O4 V1 N1 C5 -173.0(4)
O1 V1 N1 N2 99.8(3)
O2 V1 N1 N2 -66.4(4)
O3 V1 N1 N2 -157.6(3)
O4 V1 N1 N2 2.8(2)
O3 C1 C2 C5 0.2(7)
N3 C1 C2 C5 -177.0(4)
O3 C1 C2 C3 180.0(4)
N3 C1 C2 C3 2.8(5)
C5 N1 N2 C12 172.0(4)
V1 N1 N2 C12 -4.3(4)
N3 C1 O3 V1 -151.5(3)
C2 C1 O3 V1 31.7(6)
O1 V1 O3 C1 72.1(4)
O2 V1 O3 C1 -176.9(3)
O4 V1 O3 C1 -74.5(4)
N1 V1 O3 C1 -34.8(3)
O3 C1 N3 N4 180.0(4)
C2 C1 N3 N4 -2.6(5)
O3 C1 N3 C19 7.2(7)
C2 C1 N3 C19 -175.3(4)
C5 C2 C3 N4 177.6(4)
C1 C2 C3 N4 -2.1(5)
C5 C2 C3 C4 -4.5(8)
C1 C2 C3 C4 175.8(5)
O1 V1 O4 C12 -106.6(4)
O2 V1 O4 C12 144.2(4)
O3 V1 O4 C12 40.4(5)
N1 V1 O4 C12 -1.0(3)
C2 C3 N4 N3 0.6(5)
C4 C3 N4 N3 -177.5(4)
C1 N3 N4 C3 1.3(5)
C19 N3 N4 C3 174.5(4)
N2 N1 C5 C2 175.2(4)
V1 N1 C5 C2 -9.2(6)
N2 N1 C5 C6 -2.6(6)
V1 N1 C5 C6 173.0(3)
C1 C2 C5 N1 -10.4(6)
C3 C2 C5 N1 170.0(5)
C1 C2 C5 C6 167.4(4)
C3 C2 C5 C6 -12.2(7)
N1 C5 C6 C7 117.4(5)
C2 C5 C6 C7 -60.3(6)
N1 C5 C6 C11 -61.0(6)
C2 C5 C6 C11 121.3(5)
C11 C6 C7 C8 -0.1(7)
C5 C6 C7 C8 -178.5(4)
C6 C7 C8 C9 -0.2(7)
C7 C8 C9 C10 -0.5(7)
C8 C9 C10 C11 1.7(8)
C9 C10 C11 C6 -2.0(7)
C7 C6 C11 C10 1.2(7)
C5 C6 C11 C10 179.6(4)
V1 O4 C12 N2 -1.3(6)
V1 O4 C12 C13 179.3(3)
N1 N2 C12 O4 3.8(6)
N1 N2 C12 C13 -176.7(4)
O4 C12 C13 C14 -152.5(5)
N2 C12 C13 C14 28.1(7)
O4 C12 C13 C18 25.3(6)
N2 C12 C13 C18 -154.1(5)
C18 C13 C14 C15 -0.2(7)
C12 C13 C14 C15 177.6(5)
C13 C14 C15 C16 0.7(8)
C14 C15 C16 C17 0.3(8)
C15 C16 C17 C18 -1.8(8)
C16 C17 C18 C13 2.3(8)
C14 C13 C18 C17 -1.3(7)
C12 C13 C18 C17 -179.1(5)
C1 N3 C19 C24 140.0(5)
N4 N3 C19 C24 -32.1(6)
C1 N3 C19 C20 -36.9(7)
N4 N3 C19 C20 151.0(4)
C24 C19 C20 C21 -1.5(7)
N3 C19 C20 C21 175.4(4)
C19 C20 C21 C22 1.6(8)
C20 C21 C22 C23 -0.7(8)
C21 C22 C23 C24 -0.2(8)
C20 C19 C24 C23 0.5(8)
N3 C19 C24 C23 -176.3(5)
C22 C23 C24 C19 0.3(8)
